data_2235780
loop_
_publ_author_name
'Gao, Qiang'
'Cao, Yi-Cheng'

_publ_section_title
;
 (Cinnamato-\k^2^<i>O</i>,<i>O</i>')(5,5,7,12,12,14-hexamethyl-1,4,8,11-tetraazacyclotetradecane-\k^4^<i>N</i>,<i>N</i>',<i>N</i>'',<i>N</i>''')nickel(II)
 perchlorate monohydrate
;
_journal_coeditor_code DS2203
_journal_issue 8
_journal_name_full 'Acta Crystallographica Section E'
_journal_page_first m1100
_journal_paper_doi 10.1107/S1600536812032175
_journal_volume 68
_journal_year 2012
_chemical_formula_iupac '[Ni (C9 H7 O2) (C16 H36 N4)] Cl O4, H2 O'
_chemical_formula_moiety 'C25 H43 N4 Ni O2 +, Cl O4 -, H2 O'
_chemical_formula_sum 'C25 H45 Cl N4 Ni O7'
_chemical_formula_weight 607.81
_chemical_name_systematic
;
(Cinnamato-\k^2^<i>O</i>,<i>O</i>')(5,5,7,12,12,14-hexamethyl-1,4,8,11-
tetraazacyclotetradecane-
\k^4^<i>N</i>,<i>N</i>',<i>N</i>'',<i>N</i>''')nickel(II) perchlorate
monohydrate
;
_space_group_IT_number 14
_symmetry_cell_setting monoclinic
_symmetry_space_group_name_Hall '-P 2yn'
_symmetry_space_group_name_H-M 'P 1 21/n 1'
_atom_sites_solution_hydrogens geom
_atom_sites_solution_primary direct
_atom_sites_solution_secondary difmap
_audit_creation_method SHELXL97
_cell_angle_alpha 90.00
_cell_angle_beta 94.225(6)
_cell_angle_gamma 90.00
_cell_formula_units_Z 4
_cell_length_a 10.6903(11)
_cell_length_b 14.5396(8)
_cell_length_c 19.2498(12)
_cell_measurement_reflns_used 10750
_cell_measurement_temperature 153(2)
_cell_measurement_theta_max 65.54
_cell_measurement_theta_min 3.81
_cell_volume 2983.9(4)
_computing_cell_refinement
;
CrysAlis PRO (Agilent, 2011)
;
_computing_data_collection
;
CrysAlis PRO (Agilent, 2011)
;
_computing_data_reduction
;
CrysAlis PRO (Agilent, 2011)
;
_computing_molecular_graphics 'SHELXTL (Sheldrick, 2008)'
_computing_publication_material 'SHELXTL (Sheldrick, 2008)'
_computing_structure_refinement 'SHELXL97 (Sheldrick, 2008)'
_computing_structure_solution 'SHELXS97 (Sheldrick, 2008)'
_diffrn_ambient_temperature 153(2)
_diffrn_measured_fraction_theta_full 0.970
_diffrn_measured_fraction_theta_max 0.970
_diffrn_measurement_device_type 'Agilent Xcalibur Atlas Gemini ultra'
_diffrn_measurement_method '\w scans'
_diffrn_radiation_monochromator graphite
_diffrn_radiation_source 'fine-focus sealed tube'
_diffrn_radiation_type CuK\a
_diffrn_radiation_wavelength 1.54184
_diffrn_reflns_av_R_equivalents 0.0216
_diffrn_reflns_av_sigmaI/netI 0.0265
_diffrn_reflns_limit_h_max 12
_diffrn_reflns_limit_h_min -9
_diffrn_reflns_limit_k_max 16
_diffrn_reflns_limit_k_min -15
_diffrn_reflns_limit_l_max 22
_diffrn_reflns_limit_l_min -20
_diffrn_reflns_number 10750
_diffrn_reflns_theta_full 65.54
_diffrn_reflns_theta_max 65.54
_diffrn_reflns_theta_min 3.81
_diffrn_standards_decay_% 0
_diffrn_standards_interval_count 0
_diffrn_standards_interval_time 0
_diffrn_standards_number 0
_exptl_absorpt_coefficient_mu 2.158
_exptl_absorpt_correction_T_max 0.7240
_exptl_absorpt_correction_T_min 0.4643
_exptl_absorpt_correction_type multi-scan
_exptl_absorpt_process_details
;
(CrysAlis PRO; Agilent, 2011)
;
_exptl_crystal_colour violet
_exptl_crystal_density_diffrn 1.353
_exptl_crystal_density_method 'not measured'
_exptl_crystal_description prism
_exptl_crystal_F_000 1296
_exptl_crystal_size_max 0.42
_exptl_crystal_size_mid 0.21
_exptl_crystal_size_min 0.16
_refine_diff_density_max 0.674
_refine_diff_density_min -0.534
_refine_ls_extinction_method none
_refine_ls_goodness_of_fit_ref 1.040
_refine_ls_hydrogen_treatment mixed
_refine_ls_matrix_type full
_refine_ls_number_parameters 355
_refine_ls_number_reflns 5001
_refine_ls_number_restraints 0
_refine_ls_restrained_S_all 1.040
_refine_ls_R_factor_all 0.0423
_refine_ls_R_factor_gt 0.0379
_refine_ls_shift/su_max 0.001
_refine_ls_shift/su_mean 0.000
_refine_ls_structure_factor_coef Fsqd
_refine_ls_weighting_details 'calc w=1/[\s^2^(Fo^2^)+(0.0494P)^2^+2.0261P] where P=(Fo^2^+2Fc^2^)/3'
_refine_ls_weighting_scheme calc
_refine_ls_wR_factor_gt 0.0946
_refine_ls_wR_factor_ref 0.0978
_reflns_number_gt 4533
_reflns_number_total 5001
_reflns_threshold_expression I>2sigma(I)
_cod_data_source_file ds2203.cif
_cod_data_source_block I
_cod_original_sg_symbol_H-M 'P 21/n'
_cod_database_code 2235780
_cod_database_fobs_code 2235780

loop_
_symmetry_equiv_pos_as_xyz
'x, y, z'
'-x+1/2, y+1/2, -z+1/2'
'-x, -y, -z'
'x-1/2, -y-1/2, z-1/2'

loop_
_atom_site_type_symbol
_atom_site_label
_atom_site_fract_x
_atom_site_fract_y
_atom_site_fract_z
_atom_site_U_iso_or_equiv
_atom_site_adp_type
_atom_site_calc_flag
_atom_site_refinement_flags
_atom_site_occupancy
_atom_site_symmetry_multiplicity
Ni Ni1 0.82693(3) 0.10829(2) 0.168866(17) 0.01820(11) Uani d . 1 1
Cl Cl1 0.37923(5) 0.79143(4) 0.11605(3) 0.03427(15) Uani d . 1 1
O O1W 0.65932(16) 0.88699(11) 0.21653(9) 0.0329(4) Uani d . 1 1
N N4 0.71496(15) 0.08543(12) 0.25076(9) 0.0215(4) Uani d . 1 1
H H4D 0.6875 0.0248 0.2477 0.026 Uiso calc R 1 1
N N3 0.98016(15) 0.07735(12) 0.24375(9) 0.0226(4) Uani d . 1 1
H H3A 1.0142 0.1338 0.2578 0.027 Uiso calc R 1 1
N N1 0.66694(16) 0.12951(11) 0.09671(9) 0.0224(4) Uani d . 1 1
H H1C 0.6945 0.1679 0.0623 0.027 Uiso calc R 1 1
O O1 0.86371(13) 0.25222(10) 0.18630(7) 0.0246(3) Uani d . 1 1
O O2 0.93361(13) 0.17771(9) 0.09782(7) 0.0234(3) Uani d . 1 1
N N2 0.83993(15) -0.01980(11) 0.12133(8) 0.0199(4) Uani d . 1 1
H H2C 0.7974 -0.0624 0.1469 0.024 Uiso calc R 1 1
C C7 1.1671(2) 0.07934(17) 0.17803(13) 0.0336(5) Uani d . 1 1
H H7A 1.1139 0.1024 0.1382 0.050 Uiso calc R 1 1
H H7B 1.2356 0.0426 0.1612 0.050 Uiso calc R 1 1
H H7C 1.2021 0.1313 0.2054 0.050 Uiso calc R 1 1
C C18 0.99490(19) 0.33452(14) 0.11318(11) 0.0254(5) Uani d . 1 1
H H18 0.9782 0.3914 0.1349 0.030 Uiso calc R 1 1
C C9 0.9196(2) 0.04063(18) 0.30456(11) 0.0305(5) Uani d . 1 1
H H9A 0.9776 0.0462 0.3469 0.037 Uiso calc R 1 1
H H9B 0.8998 -0.0253 0.2972 0.037 Uiso calc R 1 1
C C13 0.51412(19) 0.13204(15) 0.18830(12) 0.0271(5) Uani d . 1 1
H H13A 0.5027 0.0651 0.1809 0.033 Uiso calc R 1 1
H H13B 0.4314 0.1574 0.1982 0.033 Uiso calc R 1 1
O O5 0.4206(2) 0.88266(13) 0.13241(12) 0.0614(6) Uani d . 1 1
C C12 0.5291(2) 0.12492(19) 0.31703(13) 0.0379(6) Uani d . 1 1
H H12A 0.4976 0.0616 0.3144 0.057 Uiso calc R 1 1
H H12B 0.4584 0.1677 0.3178 0.057 Uiso calc R 1 1
H H12C 0.5844 0.1326 0.3596 0.057 Uiso calc R 1 1
O O3 0.29831(17) 0.79250(13) 0.05395(9) 0.0459(5) Uani d . 1 1
O O6 0.3166(3) 0.75420(18) 0.17151(11) 0.0832(8) Uani d . 1 1
C C6 1.08899(19) 0.01963(15) 0.22362(11) 0.0266(5) Uani d . 1 1
C C11 0.60231(19) 0.14496(15) 0.25364(11) 0.0258(5) Uani d . 1 1
H H11 0.6302 0.2106 0.2559 0.031 Uiso calc R 1 1
C C8 1.1740(2) -0.00999(18) 0.28747(13) 0.0366(6) Uani d . 1 1
H H8A 1.1962 0.0440 0.3163 0.055 Uiso calc R 1 1
H H8B 1.2505 -0.0382 0.2721 0.055 Uiso calc R 1 1
H H8C 1.1295 -0.0546 0.3148 0.055 Uiso calc R 1 1
C C5 1.0409(2) -0.06705(15) 0.18454(11) 0.0265(5) Uani d . 1 1
H H5A 1.1141 -0.1071 0.1781 0.032 Uiso calc R 1 1
H H5B 0.9860 -0.1006 0.2151 0.032 Uiso calc R 1 1
C C14 0.54944(19) 0.17362(15) 0.11962(12) 0.0280(5) Uani d . 1 1
C C15 0.5743(2) 0.27698(16) 0.12686(14) 0.0378(6) Uani d . 1 1
H H15A 0.6482 0.2872 0.1592 0.057 Uiso calc R 1 1
H H15B 0.5013 0.3071 0.1448 0.057 Uiso calc R 1 1
H H15C 0.5895 0.3028 0.0812 0.057 Uiso calc R 1 1
C C2 0.7687(2) -0.00750(15) 0.05307(11) 0.0255(5) Uani d . 1 1
H H2A 0.7540 -0.0681 0.0306 0.031 Uiso calc R 1 1
H H2B 0.8180 0.0306 0.0224 0.031 Uiso calc R 1 1
C C17 0.92733(18) 0.25108(14) 0.13254(11) 0.0224(4) Uani d . 1 1
O O4 0.4837(2) 0.73377(18) 0.10554(16) 0.0933(9) Uani d . 1 1
C C16 0.4378(2) 0.15948(18) 0.06591(13) 0.0381(6) Uani d . 1 1
H H16A 0.4606 0.1801 0.0201 0.057 Uiso calc R 1 1
H H16B 0.3659 0.1952 0.0797 0.057 Uiso calc R 1 1
H H16C 0.4157 0.0941 0.0637 0.057 Uiso calc R 1 1
C C23 1.3114(4) 0.5501(3) 0.00822(16) 0.0737(12) Uani d . 1 1
H H23 1.3664 0.5986 -0.0024 0.088 Uiso calc R 1 1
C C1 0.64498(19) 0.03845(14) 0.06257(11) 0.0254(5) Uani d . 1 1
H H1A 0.5981 0.0468 0.0167 0.031 Uiso calc R 1 1
H H1B 0.5941 -0.0008 0.0917 0.031 Uiso calc R 1 1
C C20 1.1556(2) 0.40741(16) 0.04353(11) 0.0275(5) Uani d . 1 1
C C24 1.3420(3) 0.4605(3) -0.00655(14) 0.0672(11) Uani d . 1 1
H H24 1.4168 0.4479 -0.0286 0.081 Uiso calc R 1 1
C C21 1.1246(3) 0.49896(16) 0.05564(12) 0.0368(6) Uani d . 1 1
H H21 1.0489 0.5128 0.0763 0.044 Uiso calc R 1 1
C C10 0.8008(2) 0.09348(17) 0.31431(11) 0.0307(5) Uani d . 1 1
H H10A 0.7598 0.0687 0.3548 0.037 Uiso calc R 1 1
H H10B 0.8210 0.1590 0.3235 0.037 Uiso calc R 1 1
C C25 1.2639(2) 0.3878(2) 0.01061(12) 0.0411(6) Uani d . 1 1
H H25 1.2847 0.3261 -0.0001 0.049 Uiso calc R 1 1
C C4 0.9680(2) -0.14652(17) 0.07386(13) 0.0389(6) Uani d . 1 1
H H4A 0.9174 -0.1917 0.0971 0.058 Uiso calc R 1 1
H H4B 1.0540 -0.1695 0.0727 0.058 Uiso calc R 1 1
H H4C 0.9319 -0.1367 0.0262 0.058 Uiso calc R 1 1
C C3 0.96907(19) -0.05558(14) 0.11380(11) 0.0243(4) Uani d . 1 1
H H3 1.0147 -0.0093 0.0868 0.029 Uiso calc R 1 1
C C22 1.2023(3) 0.5696(2) 0.03801(14) 0.0595(10) Uani d . 1 1
H H22 1.1800 0.6316 0.0465 0.071 Uiso calc R 1 1
C C19 1.07876(19) 0.33104(14) 0.06586(11) 0.0228(4) Uani d . 1 1
H H19 1.0902 0.2732 0.0443 0.027 Uiso calc R 1 1
H H1WA 0.657(2) 0.8500(19) 0.2470(14) 0.034 Uiso d . 1 1
H H1WB 0.597(3) 0.8806(18) 0.1911(14) 0.034 Uiso d . 1 1

loop_
_atom_site_aniso_label
_atom_site_aniso_U_11
_atom_site_aniso_U_22
_atom_site_aniso_U_33
_atom_site_aniso_U_12
_atom_site_aniso_U_13
_atom_site_aniso_U_23
Ni1 0.01681(19) 0.01662(19) 0.02133(19) -0.00561(13) 0.00246(13) -0.00172(13)
Cl1 0.0359(3) 0.0264(3) 0.0385(3) -0.0035(2) -0.0111(2) 0.0074(2)
O1W 0.0335(9) 0.0305(9) 0.0336(9) -0.0151(7) -0.0042(7) 0.0111(7)
N4 0.0191(8) 0.0208(9) 0.0248(9) -0.0045(7) 0.0038(7) -0.0013(7)
N3 0.0202(9) 0.0248(9) 0.0229(9) -0.0049(7) 0.0026(7) -0.0053(7)
N1 0.0225(9) 0.0182(9) 0.0263(9) -0.0052(7) 0.0008(7) 0.0026(7)
O1 0.0242(7) 0.0212(7) 0.0293(8) -0.0070(6) 0.0086(6) -0.0051(6)
O2 0.0259(7) 0.0185(7) 0.0263(7) -0.0071(6) 0.0058(6) -0.0049(6)
N2 0.0193(8) 0.0197(8) 0.0205(8) -0.0054(7) 0.0008(7) -0.0008(7)
C7 0.0186(11) 0.0387(13) 0.0441(14) -0.0068(10) 0.0061(10) -0.0040(11)
C18 0.0269(11) 0.0164(10) 0.0334(12) -0.0068(9) 0.0058(9) -0.0038(9)
C9 0.0253(11) 0.0448(14) 0.0211(11) 0.0014(10) 0.0008(9) 0.0028(10)
C13 0.0173(10) 0.0253(11) 0.0391(13) -0.0035(8) 0.0038(9) -0.0034(10)
O5 0.0721(14) 0.0309(10) 0.0761(15) -0.0172(10) -0.0277(12) 0.0059(10)
C12 0.0270(12) 0.0488(15) 0.0394(14) -0.0043(11) 0.0138(10) -0.0077(12)
O3 0.0502(11) 0.0433(11) 0.0412(10) -0.0115(9) -0.0168(8) 0.0114(8)
O6 0.121(2) 0.0837(18) 0.0447(13) -0.0476(16) 0.0012(13) 0.0221(12)
C6 0.0177(10) 0.0306(12) 0.0314(12) -0.0001(9) 0.0008(9) -0.0048(9)
C11 0.0203(10) 0.0228(11) 0.0351(12) -0.0038(9) 0.0067(9) -0.0027(9)
C8 0.0232(11) 0.0477(15) 0.0376(13) 0.0025(10) -0.0056(10) -0.0055(11)
C5 0.0218(10) 0.0264(11) 0.0311(12) 0.0022(9) 0.0006(9) -0.0022(9)
C14 0.0208(10) 0.0236(11) 0.0391(13) 0.0001(9) -0.0009(9) 0.0024(10)
C15 0.0353(13) 0.0215(12) 0.0563(16) 0.0028(10) 0.0016(11) 0.0055(11)
C2 0.0278(11) 0.0241(11) 0.0235(11) -0.0029(9) -0.0045(8) -0.0040(9)
C17 0.0189(10) 0.0195(10) 0.0289(11) -0.0066(8) 0.0031(8) -0.0013(9)
O4 0.0641(15) 0.0748(17) 0.136(3) 0.0368(14) -0.0290(16) -0.0102(16)
C16 0.0265(12) 0.0396(14) 0.0468(15) 0.0053(11) -0.0062(10) 0.0038(11)
C23 0.097(3) 0.085(3) 0.0373(16) -0.071(2) -0.0065(17) 0.0221(17)
C1 0.0245(11) 0.0227(11) 0.0278(11) -0.0059(9) -0.0065(9) -0.0022(9)
C20 0.0298(12) 0.0336(12) 0.0185(10) -0.0150(10) -0.0024(8) 0.0028(9)
C24 0.0511(18) 0.121(3) 0.0305(14) -0.052(2) 0.0080(12) 0.0054(17)
C21 0.0532(15) 0.0282(12) 0.0274(12) -0.0194(11) -0.0085(11) 0.0051(10)
C10 0.0257(11) 0.0440(14) 0.0229(11) 0.0004(10) 0.0041(9) -0.0024(10)
C25 0.0330(13) 0.0656(18) 0.0248(12) -0.0198(12) 0.0034(10) 0.0052(12)
C4 0.0389(13) 0.0328(13) 0.0437(14) 0.0087(11) -0.0050(11) -0.0144(11)
C3 0.0220(10) 0.0238(11) 0.0273(11) -0.0012(9) 0.0030(8) -0.0042(9)
C22 0.097(3) 0.0437(17) 0.0341(14) -0.0435(17) -0.0206(16) 0.0173(13)
C19 0.0238(10) 0.0198(10) 0.0247(10) -0.0067(8) 0.0004(8) -0.0022(8)

loop_
_atom_type_symbol
_atom_type_description
_atom_type_scat_dispersion_real
_atom_type_scat_dispersion_imag
_atom_type_scat_source
C C 0.0181 0.0091 'International Tables Vol C Tables 4.2.6.8 and 6.1.1.4'
H H 0.0000 0.0000 'International Tables Vol C Tables 4.2.6.8 and 6.1.1.4'
N N 0.0311 0.0180 'International Tables Vol C Tables 4.2.6.8 and 6.1.1.4'
O O 0.0492 0.0322 'International Tables Vol C Tables 4.2.6.8 and 6.1.1.4'
Cl Cl 0.3639 0.7018 'International Tables Vol C Tables 4.2.6.8 and 6.1.1.4'
Ni Ni -3.0029 0.5091 'International Tables Vol C Tables 4.2.6.8 and 6.1.1.4'

loop_
_geom_angle_atom_site_label_1
_geom_angle_atom_site_label_2
_geom_angle_atom_site_label_3
_geom_angle
N4 Ni1 N2 104.55(7)
N4 Ni1 O2 160.39(6)
N2 Ni1 O2 94.96(6)
N4 Ni1 N1 92.18(7)
N2 Ni1 N1 85.41(6)
O2 Ni1 N1 87.40(6)
N4 Ni1 N3 84.88(6)
N2 Ni1 N3 92.02(7)
O2 Ni1 N3 96.52(6)
N1 Ni1 N3 175.49(6)
N4 Ni1 O1 98.41(6)
N2 Ni1 O1 157.00(6)
O2 Ni1 O1 62.14(5)
N1 Ni1 O1 95.11(6)
N3 Ni1 O1 88.70(6)
N4 Ni1 C17 129.70(7)
N2 Ni1 C17 125.75(7)
O2 Ni1 C17 30.87(6)
N1 Ni1 C17 92.19(7)
N3 Ni1 C17 92.31(7)
O1 Ni1 C17 31.29(6)
O6 Cl1 O4 107.63(19)
O6 Cl1 O3 110.32(13)
O4 Cl1 O3 108.77(15)
O6 Cl1 O5 110.30(15)
O4 Cl1 O5 110.23(15)
O3 Cl1 O5 109.56(11)
H1WA O1W H1WB 107(3)
C10 N4 C11 112.21(16)
C10 N4 Ni1 104.95(12)
C11 N4 Ni1 116.68(13)
C10 N4 H4D 107.5
C11 N4 H4D 107.5
Ni1 N4 H4D 107.5
C9 N3 C6 113.18(17)
C9 N3 Ni1 104.49(12)
C6 N3 Ni1 120.57(12)
C9 N3 H3A 105.8
C6 N3 H3A 105.8
Ni1 N3 H3A 105.8
C1 N1 C14 113.60(16)
C1 N1 Ni1 104.49(12)
C14 N1 Ni1 120.96(13)
C1 N1 H1C 105.5
C14 N1 H1C 105.5
Ni1 N1 H1C 105.5
C17 O1 Ni1 87.89(11)
C17 O2 Ni1 90.50(12)
C2 N2 C3 112.02(16)
C2 N2 Ni1 103.61(12)
C3 N2 Ni1 116.50(12)
C2 N2 H2C 108.1
C3 N2 H2C 108.1
Ni1 N2 H2C 108.1
C6 C7 H7A 109.5
C6 C7 H7B 109.5
H7A C7 H7B 109.5
C6 C7 H7C 109.5
H7A C7 H7C 109.5
H7B C7 H7C 109.5
C19 C18 C17 120.75(19)
C19 C18 H18 119.6
C17 C18 H18 119.6
N3 C9 C10 109.66(18)
N3 C9 H9A 109.7
C10 C9 H9A 109.7
N3 C9 H9B 109.7
C10 C9 H9B 109.7
H9A C9 H9B 108.2
C14 C13 C11 119.19(17)
C14 C13 H13A 107.5
C11 C13 H13A 107.5
C14 C13 H13B 107.5
C11 C13 H13B 107.5
H13A C13 H13B 107.0
C11 C12 H12A 109.5
C11 C12 H12B 109.5
H12A C12 H12B 109.5
C11 C12 H12C 109.5
H12A C12 H12C 109.5
H12B C12 H12C 109.5
N3 C6 C7 107.25(18)
N3 C6 C8 111.87(17)
C7 C6 C8 107.64(18)
N3 C6 C5 110.21(16)
C7 C6 C5 111.26(18)
C8 C6 C5 108.59(19)
N4 C11 C12 112.52(19)
N4 C11 C13 110.49(17)
C12 C11 C13 108.28(17)
N4 C11 H11 108.5
C12 C11 H11 108.5
C13 C11 H11 108.5
C6 C8 H8A 109.5
C6 C8 H8B 109.5
H8A C8 H8B 109.5
C6 C8 H8C 109.5
H8A C8 H8C 109.5
H8B C8 H8C 109.5
C3 C5 C6 118.46(18)
C3 C5 H5A 107.7
C6 C5 H5A 107.7
C3 C5 H5B 107.7
C6 C5 H5B 107.7
H5A C5 H5B 107.1
N1 C14 C13 110.50(17)
N1 C14 C15 107.56(17)
C13 C14 C15 111.3(2)
N1 C14 C16 111.70(18)
C13 C14 C16 107.52(18)
C15 C14 C16 108.32(19)
C14 C15 H15A 109.5
C14 C15 H15B 109.5
H15A C15 H15B 109.5
C14 C15 H15C 109.5
H15A C15 H15C 109.5
H15B C15 H15C 109.5
N2 C2 C1 110.18(17)
N2 C2 H2A 109.6
C1 C2 H2A 109.6
N2 C2 H2B 109.6
C1 C2 H2B 109.6
H2A C2 H2B 108.1
O2 C17 O1 119.40(18)
O2 C17 C18 121.02(18)
O1 C17 C18 119.56(18)
O2 C17 Ni1 58.63(10)
O1 C17 Ni1 60.82(10)
C18 C17 Ni1 176.35(15)
C14 C16 H16A 109.5
C14 C16 H16B 109.5
H16A C16 H16B 109.5
C14 C16 H16C 109.5
H16A C16 H16C 109.5
H16B C16 H16C 109.5
C22 C23 C24 120.4(3)
C22 C23 H23 119.8
C24 C23 H23 119.8
N1 C1 C2 109.69(16)
N1 C1 H1A 109.7
C2 C1 H1A 109.7
N1 C1 H1B 109.7
C2 C1 H1B 109.7
H1A C1 H1B 108.2
C25 C20 C21 119.2(2)
C25 C20 C19 118.8(2)
C21 C20 C19 122.0(2)
C23 C24 C25 120.7(3)
C23 C24 H24 119.7
C25 C24 H24 119.7
C22 C21 C20 121.0(3)
C22 C21 H21 119.5
C20 C21 H21 119.5
N4 C10 C9 109.51(17)
N4 C10 H10A 109.8
C9 C10 H10A 109.8
N4 C10 H10B 109.8
C9 C10 H10B 109.8
H10A C10 H10B 108.2
C20 C25 C24 118.9(3)
C20 C25 H25 120.6
C24 C25 H25 120.6
C3 C4 H4A 109.5
C3 C4 H4B 109.5
H4A C4 H4B 109.5
C3 C4 H4C 109.5
H4A C4 H4C 109.5
H4B C4 H4C 109.5
N2 C3 C5 111.13(16)
N2 C3 C4 112.18(17)
C5 C3 C4 109.85(18)
N2 C3 H3 107.8
C5 C3 H3 107.8
C4 C3 H3 107.8
C23 C22 C21 119.8(3)
C23 C22 H22 120.1
C21 C22 H22 120.1
C18 C19 C20 126.5(2)
C18 C19 H19 116.7
C20 C19 H19 116.7

loop_
_geom_bond_atom_site_label_1
_geom_bond_atom_site_label_2
_geom_bond_distance
Ni1 N4 2.0752(17)
Ni1 N2 2.0841(17)
Ni1 O2 2.1023(14)
Ni1 N1 2.1447(17)
Ni1 N3 2.1485(17)
Ni1 O1 2.1512(14)
Ni1 C17 2.462(2)
Cl1 O6 1.409(2)
Cl1 O4 1.422(2)
Cl1 O3 1.4231(17)
Cl1 O5 1.4260(19)
O1W H1WA 0.80(3)
O1W H1WB 0.80(3)
N4 C10 1.479(3)
N4 C11 1.487(3)
N4 H4D 0.9300
N3 C9 1.478(3)
N3 C6 1.508(3)
N3 H3A 0.9300
N1 C1 1.489(3)
N1 C14 1.505(3)
N1 H1C 0.9300
O1 C17 1.280(2)
O2 C17 1.263(2)
N2 C2 1.480(3)
N2 C3 1.492(3)
N2 H2C 0.9300
C7 C6 1.526(3)
C7 H7A 0.9800
C7 H7B 0.9800
C7 H7C 0.9800
C18 C19 1.325(3)
C18 C17 1.474(3)
C18 H18 0.9500
C9 C10 1.508(3)
C9 H9A 0.9900
C9 H9B 0.9900
C13 C14 1.526(3)
C13 C11 1.527(3)
C13 H13A 0.9900
C13 H13B 0.9900
C12 C11 1.525(3)
C12 H12A 0.9800
C12 H12B 0.9800
C12 H12C 0.9800
C6 C8 1.535(3)
C6 C5 1.537(3)
C11 H11 1.0000
C8 H8A 0.9800
C8 H8B 0.9800
C8 H8C 0.9800
C5 C3 1.522(3)
C5 H5A 0.9900
C5 H5B 0.9900
C14 C15 1.531(3)
C14 C16 1.534(3)
C15 H15A 0.9800
C15 H15B 0.9800
C15 H15C 0.9800
C2 C1 1.505(3)
C2 H2A 0.9900
C2 H2B 0.9900
C16 H16A 0.9800
C16 H16B 0.9800
C16 H16C 0.9800
C23 C22 1.367(5)
C23 C24 1.378(6)
C23 H23 0.9500
C1 H1A 0.9900
C1 H1B 0.9900
C20 C25 1.390(3)
C20 C21 1.395(3)
C20 C19 1.464(3)
C24 C25 1.402(4)
C24 H24 0.9500
C21 C22 1.379(4)
C21 H21 0.9500
C10 H10A 0.9900
C10 H10B 0.9900
C25 H25 0.9500
C4 C3 1.529(3)
C4 H4A 0.9800
C4 H4B 0.9800
C4 H4C 0.9800
C3 H3 1.0000
C22 H22 0.9500
C19 H19 0.9500

loop_
_geom_hbond_atom_site_label_D
_geom_hbond_atom_site_label_H
_geom_hbond_atom_site_label_A
_geom_hbond_site_symmetry_A
_geom_hbond_distance_DH
_geom_hbond_distance_HA
_geom_hbond_distance_DA
_geom_hbond_angle_DHA
N4 H4D O1W 1_545 0.93 2.11 3.009(2) 163.2
N2 H2C O1W 1_545 0.93 2.19 3.073(2) 157.6
O1W H1WA O1 2_655 0.80(3) 1.94(3) 2.732(2) 173(3)
O1W H1WB O5 . 0.80(3) 2.13(3) 2.921(3) 171(3)

loop_
_geom_torsion_atom_site_label_1
_geom_torsion_atom_site_label_2
_geom_torsion_atom_site_label_3
_geom_torsion_atom_site_label_4
_geom_torsion
N2 Ni1 N4 C10 109.46(13)
O2 Ni1 N4 C10 -76.4(2)
N1 Ni1 N4 C10 -164.72(14)
N3 Ni1 N4 C10 18.70(14)
O1 Ni1 N4 C10 -69.22(14)
C17 Ni1 N4 C10 -70.05(16)
N2 Ni1 N4 C11 -125.64(14)
O2 Ni1 N4 C11 48.5(3)
N1 Ni1 N4 C11 -39.82(14)
N3 Ni1 N4 C11 143.60(14)
O1 Ni1 N4 C11 55.67(14)
C17 Ni1 N4 C11 54.85(16)
N4 Ni1 N3 C9 10.68(14)
N2 Ni1 N3 C9 -93.76(14)
O2 Ni1 N3 C9 171.01(13)
N1 Ni1 N3 C9 -38.6(9)
O1 Ni1 N3 C9 109.24(14)
C17 Ni1 N3 C9 140.33(14)
N4 Ni1 N3 C6 139.34(15)
N2 Ni1 N3 C6 34.91(15)
O2 Ni1 N3 C6 -60.32(15)
N1 Ni1 N3 C6 90.1(8)
O1 Ni1 N3 C6 -122.09(15)
C17 Ni1 N3 C6 -91.00(15)
N4 Ni1 N1 C1 -96.07(13)
N2 Ni1 N1 C1 8.36(13)
O2 Ni1 N1 C1 103.55(13)
N3 Ni1 N1 C1 -47.0(9)
O1 Ni1 N1 C1 165.28(12)
C17 Ni1 N1 C1 134.05(13)
N4 Ni1 N1 C14 33.51(15)
N2 Ni1 N1 C14 137.94(15)
O2 Ni1 N1 C14 -126.86(14)
N3 Ni1 N1 C14 82.6(8)
O1 Ni1 N1 C14 -65.14(14)
C17 Ni1 N1 C14 -96.36(15)
N4 Ni1 O1 C17 -178.78(12)
N2 Ni1 O1 C17 4.5(2)
O2 Ni1 O1 C17 -1.48(11)
N1 Ni1 O1 C17 -85.81(12)
N3 Ni1 O1 C17 96.60(12)
N4 Ni1 O2 C17 9.5(2)
N2 Ni1 O2 C17 -176.17(12)
N1 Ni1 O2 C17 98.67(12)
N3 Ni1 O2 C17 -83.56(12)
O1 Ni1 O2 C17 1.50(11)
N4 Ni1 N2 C2 111.64(12)
O2 Ni1 N2 C2 -66.40(12)
N1 Ni1 N2 C2 20.58(12)
N3 Ni1 N2 C2 -163.13(12)
O1 Ni1 N2 C2 -71.7(2)
C17 Ni1 N2 C2 -68.82(14)
N4 Ni1 N2 C3 -124.88(14)
O2 Ni1 N2 C3 57.08(14)
N1 Ni1 N2 C3 144.06(14)
N3 Ni1 N2 C3 -39.65(14)
O1 Ni1 N2 C3 51.8(2)
C17 Ni1 N2 C3 54.66(16)
C6 N3 C9 C10 -171.36(17)
Ni1 N3 C9 C10 -38.4(2)
C9 N3 C6 C7 -161.79(17)
Ni1 N3 C6 C7 73.53(19)
C9 N3 C6 C8 -44.0(2)
Ni1 N3 C6 C8 -168.65(15)
C9 N3 C6 C5 77.0(2)
Ni1 N3 C6 C5 -47.7(2)
C10 N4 C11 C12 -56.9(2)
Ni1 N4 C11 C12 -177.99(14)
C10 N4 C11 C13 -178.01(17)
Ni1 N4 C11 C13 60.86(19)
C14 C13 C11 N4 -74.0(2)
C14 C13 C11 C12 162.3(2)
N3 C6 C5 C3 65.4(2)
C7 C6 C5 C3 -53.4(2)
C8 C6 C5 C3 -171.74(18)
C1 N1 C14 C13 79.9(2)
Ni1 N1 C14 C13 -45.6(2)
C1 N1 C14 C15 -158.53(18)
Ni1 N1 C14 C15 76.0(2)
C1 N1 C14 C16 -39.8(2)
Ni1 N1 C14 C16 -165.28(15)
C11 C13 C14 N1 64.3(2)
C11 C13 C14 C15 -55.1(3)
C11 C13 C14 C16 -173.57(19)
C3 N2 C2 C1 -173.67(16)
Ni1 N2 C2 C1 -47.29(18)
Ni1 O2 C17 O1 -2.56(19)
Ni1 O2 C17 C18 175.75(18)
Ni1 O1 C17 O2 2.50(19)
Ni1 O1 C17 C18 -175.83(18)
C19 C18 C17 O2 -10.4(3)
C19 C18 C17 O1 167.9(2)
C19 C18 C17 Ni1 73(3)
N4 Ni1 C17 O2 -175.87(11)
N2 Ni1 C17 O2 4.71(15)
N1 Ni1 C17 O2 -81.22(12)
N3 Ni1 C17 O2 98.87(12)
O1 Ni1 C17 O2 -177.45(19)
N4 Ni1 C17 O1 1.57(15)
N2 Ni1 C17 O1 -177.85(10)
O2 Ni1 C17 O1 177.45(19)
N1 Ni1 C17 O1 96.23(12)
N3 Ni1 C17 O1 -83.69(12)
N4 Ni1 C17 C18 99(2)
N2 Ni1 C17 C18 -81(2)
O2 Ni1 C17 C18 -86(2)
N1 Ni1 C17 C18 -167(2)
N3 Ni1 C17 C18 13(2)
O1 Ni1 C17 C18 97(2)
C14 N1 C1 C2 -170.05(17)
Ni1 N1 C1 C2 -36.21(18)
N2 C2 C1 N1 59.0(2)
C22 C23 C24 C25 -2.0(5)
C25 C20 C21 C22 -2.6(3)
C19 C20 C21 C22 176.0(2)
C11 N4 C10 C9 -173.26(18)
Ni1 N4 C10 C9 -45.6(2)
N3 C9 C10 N4 59.0(2)
C21 C20 C25 C24 2.9(3)
C19 C20 C25 C24 -175.7(2)
C23 C24 C25 C20 -0.7(4)
C2 N2 C3 C5 179.60(17)
Ni1 N2 C3 C5 60.6(2)
C2 N2 C3 C4 -57.0(2)
Ni1 N2 C3 C4 -176.01(15)
C6 C5 C3 N2 -74.0(2)
C6 C5 C3 C4 161.30(19)
C24 C23 C22 C21 2.3(4)
C20 C21 C22 C23 0.0(4)
C17 C18 C19 C20 -177.7(2)
C25 C20 C19 C18 160.3(2)
C21 C20 C19 C18 -18.4(3)
